data_4307625
loop_
_publ_author_name
'Michael J. Rose'
'Apurba K. Patra'
'Eric A. Alcid'
'Marylin M. Olmstead'
'Pradip K. Mascharak'

_publ_section_title
;
Ruthenium Nitrosyls Derived from Polypyridine Ligands with Carboxamide or
Imine Nitrogen Donor(s): Isoelectronic Complexes with Different NO
Photolability
;
_journal_name_full 'Inorganic Chemistry'
_journal_page_first 2328
_journal_page_last 2338
_journal_paper_doi 10.1021/ic0620945
_journal_volume 46
_journal_year 2007
_chemical_formula_moiety 'C21 H19 Cl N6 O3 Ru'
_chemical_formula_sum 'C21 H19 Cl N6 O3 Ru'
_chemical_formula_weight 539.94
_chemical_name_common (Py3P)Ru(NO)(Cl)
_chemical_name_systematic
; 
 ? 
;
_space_group_IT_number 29
_symmetry_cell_setting orthorhombic
_symmetry_space_group_name_Hall 'P 2c -2ac'
_symmetry_space_group_name_H-M 'P c a 21'
_atom_sites_solution_hydrogens geom
_atom_sites_solution_primary direct
_atom_sites_solution_secondary difmap
_audit_creation_method SHELXL-97
_cell_angle_alpha 90.00
_cell_angle_beta 90.00
_cell_angle_gamma 90.00
_cell_formula_units_Z 4
_cell_length_a 14.6611(5)
_cell_length_b 10.4632(4)
_cell_length_c 13.3745(5)
_cell_measurement_reflns_used 8022
_cell_measurement_temperature 90(2)
_cell_measurement_theta_max 31.5
_cell_measurement_theta_min 2.8
_cell_volume 2051.68(13)
_computing_cell_refinement 'SAINT (Bruker, 2005)'
_computing_data_collection 'Apex 2 (Bruker, 2006)'
_computing_data_reduction SAINT
_computing_molecular_graphics 'SHELXLTL 5.1 (Sheldrick, 1994)'
_computing_publication_material SHELXL-97
_computing_structure_refinement 'SHELXL-97 (Sheldrick, 1997)'
_computing_structure_solution 'SHELXS-97 (Sheldrick, 1990)'
_diffrn_ambient_temperature 90(2)
_diffrn_detector_area_resol_mean 8.3
_diffrn_measured_fraction_theta_full 1.000
_diffrn_measured_fraction_theta_max 1.000
_diffrn_measurement_device_type 'Bruker ApexII'
_diffrn_measurement_method \w
_diffrn_radiation_monochromator graphite
_diffrn_radiation_source 'fine-focus sealed tube'
_diffrn_radiation_type MoK\a
_diffrn_radiation_wavelength 0.71073
_diffrn_reflns_av_R_equivalents 0.0251
_diffrn_reflns_av_sigmaI/netI 0.0200
_diffrn_reflns_limit_h_max 21
_diffrn_reflns_limit_h_min -21
_diffrn_reflns_limit_k_max 15
_diffrn_reflns_limit_k_min -15
_diffrn_reflns_limit_l_max 19
_diffrn_reflns_limit_l_min -19
_diffrn_reflns_number 33923
_diffrn_reflns_theta_full 31.50
_diffrn_reflns_theta_max 31.50
_diffrn_reflns_theta_min 1.95
_diffrn_standards_number 0
_exptl_absorpt_coefficient_mu 0.933
_exptl_absorpt_correction_T_max 0.937
_exptl_absorpt_correction_T_min 0.859
_exptl_absorpt_correction_type multi-scan
_exptl_absorpt_process_details 'SADABS 2.10 (Sheldrick, 2004)'
_exptl_crystal_colour red
_exptl_crystal_density_diffrn 1.748
_exptl_crystal_density_method 'not measured'
_exptl_crystal_description plate
_exptl_crystal_F_000 1088
_exptl_crystal_size_max 0.50
_exptl_crystal_size_mid 0.18
_exptl_crystal_size_min 0.09
_refine_diff_density_max 0.396
_refine_diff_density_min -0.297
_refine_diff_density_rms 0.056
_refine_ls_abs_structure_details 'Flack H D (1983), Acta Cryst. A39, 876-881'
_refine_ls_abs_structure_Flack 0.010(14)
_refine_ls_extinction_method none
_refine_ls_goodness_of_fit_ref 1.024
_refine_ls_hydrogen_treatment constr
_refine_ls_matrix_type full
_refine_ls_number_parameters 289
_refine_ls_number_reflns 6832
_refine_ls_number_restraints 1
_refine_ls_restrained_S_all 1.024
_refine_ls_R_factor_all 0.0177
_refine_ls_R_factor_gt 0.0174
_refine_ls_shift/su_max 0.002
_refine_ls_shift/su_mean 0.001
_refine_ls_structure_factor_coef Fsqd
_refine_ls_weighting_details 'calc w=1/[\s^2^(Fo^2^)+(0.0268P)^2^+0.4200P] where P=(Fo^2^+2Fc^2^)/3'
_refine_ls_weighting_scheme calc
_refine_ls_wR_factor_gt 0.0460
_refine_ls_wR_factor_ref 0.0462
_reflns_number_gt 6766
_reflns_number_total 6832
_reflns_threshold_expression I>2\s(I)
_cod_data_source_file ic0620945si20061102_062827_4.cif
_cod_data_source_block mn1801a
_cod_database_code 4307625

loop_
_symmetry_equiv_pos_as_xyz
'x, y, z'
'-x, -y, z+1/2'
'x+1/2, -y, z'
'-x+1/2, y, z+1/2'

loop_
_atom_site_label
_atom_site_type_symbol
_atom_site_fract_x
_atom_site_fract_y
_atom_site_fract_z
_atom_site_U_iso_or_equiv
_atom_site_adp_type
_atom_site_occupancy
_atom_site_symmetry_multiplicity
_atom_site_calc_flag
_atom_site_refinement_flags
_atom_site_disorder_assembly
_atom_site_disorder_group
Ru1 Ru 0.452446(6) 0.116090(8) 0.069331(12) 0.01090(3) Uani 1 1 d . . .
Cl1 Cl 0.39579(2) 0.17642(3) 0.22713(2) 0.01733(6) Uani 1 1 d . . .
O1 O 0.19569(7) -0.01565(11) 0.00188(9) 0.0201(2) Uani 1 1 d . . .
O2 O 0.50183(8) 0.50453(10) 0.02680(9) 0.0206(2) Uani 1 1 d . . .
O3 O 0.53320(7) 0.04976(12) -0.12142(9) 0.0222(2) Uani 1 1 d . . .
N1 N 0.53389(8) -0.01980(12) 0.14472(9) 0.0137(2) Uani 1 1 d . . .
N2 N 0.34559(7) -0.00786(11) 0.05681(10) 0.0146(2) Uani 1 1 d . . .
N3 N 0.35912(8) 0.23309(11) 0.01289(9) 0.0132(2) Uani 1 1 d . . .
N4 N 0.52302(7) 0.29195(9) 0.06922(12) 0.01331(17) Uani 1 1 d . . .
N5 N 0.73244(8) 0.27935(12) 0.31782(11) 0.0200(3) Uani 1 1 d . . .
N6 N 0.50034(7) 0.07462(11) -0.04675(9) 0.0125(2) Uani 1 1 d . . .
C1 C 0.60020(9) 0.01800(14) 0.20829(11) 0.0155(2) Uani 1 1 d . . .
H1 H 0.6062 0.1066 0.2222 0.019 Uiso 1 1 calc R . .
C2 C 0.65975(10) -0.06631(15) 0.25404(11) 0.0190(3) Uani 1 1 d . . .
H2 H 0.7060 -0.0362 0.2978 0.023 Uiso 1 1 calc R . .
C3 C 0.65016(10) -0.19644(15) 0.23428(12) 0.0219(3) Uani 1 1 d . . .
H3 H 0.6905 -0.2570 0.2633 0.026 Uiso 1 1 calc R . .
C4 C 0.58058(11) -0.23542(14) 0.17151(12) 0.0198(3) Uani 1 1 d . . .
H4 H 0.5723 -0.3239 0.1585 0.024 Uiso 1 1 calc R . .
C5 C 0.52217(10) -0.14628(14) 0.12684(11) 0.0157(2) Uani 1 1 d . . .
C6 C 0.44867(9) -0.19219(14) 0.05701(15) 0.0192(3) Uani 1 1 d . . .
H6A H 0.4477 -0.2868 0.0587 0.023 Uiso 1 1 calc R . .
H6B H 0.4651 -0.1662 -0.0118 0.023 Uiso 1 1 calc R . .
C7 C 0.35220(9) -0.14338(13) 0.07937(15) 0.0195(3) Uani 1 1 d . . .
H7A H 0.3074 -0.1913 0.0386 0.023 Uiso 1 1 calc R . .
H7B H 0.3377 -0.1579 0.1508 0.023 Uiso 1 1 calc R . .
C8 C 0.26861(9) 0.04102(13) 0.01839(10) 0.0150(2) Uani 1 1 d . . .
C9 C 0.27644(9) 0.18280(13) -0.00454(10) 0.0148(2) Uani 1 1 d . . .
C10 C 0.20678(10) 0.26135(16) -0.03829(11) 0.0190(3) Uani 1 1 d . . .
H10 H 0.1480 0.2279 -0.0526 0.023 Uiso 1 1 calc R . .
C11 C 0.22567(12) 0.39115(15) -0.05067(12) 0.0223(3) Uani 1 1 d . . .
H11 H 0.1788 0.4469 -0.0730 0.027 Uiso 1 1 calc R . .
C12 C 0.31199(11) 0.44037(15) -0.03086(12) 0.0203(3) Uani 1 1 d . . .
H12 H 0.3245 0.5288 -0.0397 0.024 Uiso 1 1 calc R . .
C13 C 0.37954(10) 0.35721(13) 0.00215(10) 0.0150(2) Uani 1 1 d . . .
C14 C 0.47541(11) 0.39202(13) 0.03381(11) 0.0152(2) Uani 1 1 d . . .
C15 C 0.61542(9) 0.31936(13) 0.10372(11) 0.0148(2) Uani 1 1 d . . .
H15A H 0.6443 0.3813 0.0576 0.018 Uiso 1 1 calc R . .
H15B H 0.6518 0.2397 0.1021 0.018 Uiso 1 1 calc R . .
C16 C 0.61685(10) 0.37442(13) 0.21063(11) 0.0166(3) Uani 1 1 d . . .
H16A H 0.5939 0.4634 0.2099 0.020 Uiso 1 1 calc R . .
H16B H 0.5764 0.3232 0.2543 0.020 Uiso 1 1 calc R . .
C17 C 0.71239(10) 0.37185(13) 0.25082(11) 0.0161(3) Uani 1 1 d . . .
C18 C 0.77723(11) 0.45644(15) 0.21495(11) 0.0210(3) Uani 1 1 d . . .
H18A H 0.7607 0.5218 0.1691 0.025 Uiso 1 1 calc R . .
C19 C 0.86733(12) 0.44395(17) 0.24745(13) 0.0266(3) Uani 1 1 d . . .
H19A H 0.9134 0.4994 0.2226 0.032 Uiso 1 1 calc R . .
C20 C 0.88880(11) 0.34954(17) 0.31649(12) 0.0232(3) Uani 1 1 d . . .
H20A H 0.9496 0.3394 0.3398 0.028 Uiso 1 1 calc R . .
C21 C 0.81978(11) 0.27050(15) 0.35064(12) 0.0220(3) Uani 1 1 d . . .
H21A H 0.8342 0.2073 0.3992 0.026 Uiso 1 1 calc R . .

loop_
_atom_site_aniso_label
_atom_site_aniso_U_11
_atom_site_aniso_U_22
_atom_site_aniso_U_33
_atom_site_aniso_U_23
_atom_site_aniso_U_13
_atom_site_aniso_U_12
Ru1 0.01012(4) 0.00997(4) 0.01261(4) 0.00149(5) -0.00016(4) 0.00126(3)
Cl1 0.01701(13) 0.02115(14) 0.01383(13) 0.00079(11) 0.00192(11) 0.00304(12)
O1 0.0130(4) 0.0269(5) 0.0204(5) -0.0022(4) -0.0018(4) -0.0025(4)
O2 0.0278(5) 0.0108(4) 0.0232(5) 0.0006(4) -0.0020(4) 0.0012(4)
O3 0.0178(5) 0.0312(6) 0.0175(5) -0.0055(4) 0.0011(4) 0.0012(4)
N1 0.0128(5) 0.0134(5) 0.0150(5) 0.0035(4) 0.0016(4) 0.0014(4)
N2 0.0115(4) 0.0144(4) 0.0179(6) 0.0025(4) -0.0005(4) -0.0003(3)
N3 0.0133(5) 0.0142(5) 0.0119(5) -0.0004(4) -0.0003(4) 0.0036(4)
N4 0.0145(4) 0.0120(4) 0.0135(4) 0.0006(5) -0.0020(6) -0.0003(3)
N5 0.0229(7) 0.0188(5) 0.0183(5) -0.0006(5) -0.0003(5) 0.0024(4)
N6 0.0088(4) 0.0109(5) 0.0177(5) -0.0004(4) -0.0003(4) -0.0001(4)
C1 0.0141(6) 0.0167(6) 0.0157(6) 0.0030(5) 0.0008(4) 0.0013(5)
C2 0.0150(6) 0.0231(7) 0.0189(7) 0.0060(5) -0.0006(5) 0.0021(5)
C3 0.0188(6) 0.0235(7) 0.0233(7) 0.0097(6) 0.0010(5) 0.0054(5)
C4 0.0198(6) 0.0147(6) 0.0250(7) 0.0063(5) 0.0021(5) 0.0034(5)
C5 0.0139(6) 0.0130(5) 0.0201(6) 0.0036(5) 0.0027(5) 0.0018(5)
C6 0.0183(6) 0.0122(5) 0.0270(9) -0.0003(6) -0.0009(5) 0.0004(4)
C7 0.0160(5) 0.0146(5) 0.0279(9) 0.0034(6) -0.0001(6) -0.0026(4)
C8 0.0134(5) 0.0182(6) 0.0133(6) -0.0011(5) 0.0017(4) 0.0013(5)
C9 0.0139(6) 0.0191(6) 0.0113(6) 0.0002(5) -0.0002(4) 0.0036(5)
C10 0.0154(6) 0.0273(7) 0.0143(6) -0.0012(5) -0.0021(5) 0.0066(5)
C11 0.0238(7) 0.0247(8) 0.0183(7) -0.0001(5) -0.0047(6) 0.0127(6)
C12 0.0272(7) 0.0169(6) 0.0168(6) 0.0000(5) -0.0038(6) 0.0082(5)
C13 0.0199(6) 0.0137(5) 0.0115(5) 0.0002(5) -0.0015(5) 0.0039(5)
C14 0.0193(6) 0.0128(6) 0.0136(5) -0.0008(4) 0.0010(5) 0.0029(5)
C15 0.0155(6) 0.0139(6) 0.0151(5) -0.0001(4) -0.0002(5) -0.0007(4)
C16 0.0171(6) 0.0167(6) 0.0159(6) -0.0019(5) -0.0015(5) 0.0020(5)
C17 0.0182(6) 0.0166(6) 0.0136(6) -0.0034(4) -0.0002(5) 0.0023(5)
C18 0.0264(7) 0.0215(7) 0.0152(6) 0.0023(5) 0.0014(5) -0.0009(6)
C19 0.0309(8) 0.0281(8) 0.0209(7) -0.0029(6) 0.0044(6) -0.0073(6)
C20 0.0193(7) 0.0330(8) 0.0172(7) -0.0058(6) -0.0028(5) 0.0015(6)
C21 0.0231(7) 0.0241(7) 0.0187(7) 0.0005(6) -0.0010(5) 0.0075(6)

loop_
_atom_type_symbol
_atom_type_description
_atom_type_scat_dispersion_real
_atom_type_scat_dispersion_imag
_atom_type_scat_source
C C 0.0033 0.0016 'International Tables Vol C Tables 4.2.6.8 and 6.1.1.4'
H H 0.0000 0.0000 'International Tables Vol C Tables 4.2.6.8 and 6.1.1.4'
N N 0.0061 0.0033 'International Tables Vol C Tables 4.2.6.8 and 6.1.1.4'
O O 0.0106 0.0060 'International Tables Vol C Tables 4.2.6.8 and 6.1.1.4'
Ru Ru -1.2594 0.8363 'International Tables Vol C Tables 4.2.6.8 and 6.1.1.4'
Cl Cl 0.1484 0.1585 'International Tables Vol C Tables 4.2.6.8 and 6.1.1.4'

loop_
_geom_angle_atom_site_label_1
_geom_angle_atom_site_label_2
_geom_angle_atom_site_label_3
_geom_angle
_geom_angle_site_symmetry_1
_geom_angle_site_symmetry_3
_geom_angle_publ_flag
N6 Ru1 N3 95.26(5) . . ?
N6 Ru1 N2 94.43(5) . . ?
N3 Ru1 N2 80.30(5) . . ?
N6 Ru1 N1 91.70(5) . . ?
N3 Ru1 N1 170.41(5) . . ?
N2 Ru1 N1 92.60(4) . . ?
N6 Ru1 N4 91.07(6) . . ?
N3 Ru1 N4 78.47(4) . . ?
N2 Ru1 N4 158.46(4) . . ?
N1 Ru1 N4 108.05(5) . . ?
N6 Ru1 Cl1 176.97(4) . . ?
N3 Ru1 Cl1 86.12(3) . . ?
N2 Ru1 Cl1 88.46(4) . . ?
N1 Ru1 Cl1 87.25(4) . . ?
N4 Ru1 Cl1 86.55(4) . . ?
C1 N1 C5 119.22(12) . . ?
C1 N1 Ru1 120.67(10) . . ?
C5 N1 Ru1 120.08(10) . . ?
C8 N2 C7 120.51(11) . . ?
C8 N2 Ru1 115.79(9) . . ?
C7 N2 Ru1 123.50(8) . . ?
C13 N3 C9 124.27(12) . . ?
C13 N3 Ru1 118.97(9) . . ?
C9 N3 Ru1 116.54(9) . . ?
C14 N4 C15 116.11(11) . . ?
C14 N4 Ru1 115.12(9) . . ?
C15 N4 Ru1 128.76(8) . . ?
C21 N5 C17 117.95(14) . . ?
O3 N6 Ru1 178.24(11) . . ?
N1 C1 C2 123.08(13) . . ?
N1 C1 H1 118.5 . . ?
C2 C1 H1 118.5 . . ?
C1 C2 C3 118.37(14) . . ?
C1 C2 H2 120.8 . . ?
C3 C2 H2 120.8 . . ?
C4 C3 C2 118.52(13) . . ?
C4 C3 H3 120.7 . . ?
C2 C3 H3 120.7 . . ?
C3 C4 C5 120.92(14) . . ?
C3 C4 H4 119.5 . . ?
C5 C4 H4 119.5 . . ?
N1 C5 C4 119.84(14) . . ?
N1 C5 C6 120.79(12) . . ?
C4 C5 C6 119.35(13) . . ?
C5 C6 C7 115.67(14) . . ?
C5 C6 H6A 108.4 . . ?
C7 C6 H6A 108.4 . . ?
C5 C6 H6B 108.4 . . ?
C7 C6 H6B 108.4 . . ?
H6A C6 H6B 107.4 . . ?
N2 C7 C6 110.25(11) . . ?
N2 C7 H7A 109.6 . . ?
C6 C7 H7A 109.6 . . ?
N2 C7 H7B 109.6 . . ?
C6 C7 H7B 109.6 . . ?
H7A C7 H7B 108.1 . . ?
O1 C8 N2 127.60(13) . . ?
O1 C8 C9 119.69(12) . . ?
N2 C8 C9 112.71(11) . . ?
N3 C9 C10 119.31(13) . . ?
N3 C9 C8 114.59(11) . . ?
C10 C9 C8 126.08(13) . . ?
C9 C10 C11 117.99(14) . . ?
C9 C10 H10 121.0 . . ?
C11 C10 H10 121.0 . . ?
C12 C11 C10 121.18(13) . . ?
C12 C11 H11 119.4 . . ?
C10 C11 H11 119.4 . . ?
C11 C12 C13 118.46(14) . . ?
C11 C12 H12 120.8 . . ?
C13 C12 H12 120.8 . . ?
N3 C13 C12 118.77(13) . . ?
N3 C13 C14 114.26(12) . . ?
C12 C13 C14 126.88(13) . . ?
O2 C14 N4 127.04(15) . . ?
O2 C14 C13 119.78(13) . . ?
N4 C14 C13 113.17(12) . . ?
N4 C15 C16 112.29(12) . . ?
N4 C15 H15A 109.1 . . ?
C16 C15 H15A 109.1 . . ?
N4 C15 H15B 109.1 . . ?
C16 C15 H15B 109.1 . . ?
H15A C15 H15B 107.9 . . ?
C17 C16 C15 109.77(12) . . ?
C17 C16 H16A 109.7 . . ?
C15 C16 H16A 109.7 . . ?
C17 C16 H16B 109.7 . . ?
C15 C16 H16B 109.7 . . ?
H16A C16 H16B 108.2 . . ?
N5 C17 C18 122.56(14) . . ?
N5 C17 C16 116.97(13) . . ?
C18 C17 C16 120.35(13) . . ?
C17 C18 C19 118.80(15) . . ?
C17 C18 H18A 120.6 . . ?
C19 C18 H18A 120.6 . . ?
C20 C19 C18 119.21(15) . . ?
C20 C19 H19A 120.4 . . ?
C18 C19 H19A 120.4 . . ?
C19 C20 C21 118.60(15) . . ?
C19 C20 H20A 120.7 . . ?
C21 C20 H20A 120.7 . . ?
N5 C21 C20 122.84(15) . . ?
N5 C21 H21A 118.6 . . ?
C20 C21 H21A 118.6 . . ?

loop_
_geom_bond_atom_site_label_1
_geom_bond_atom_site_label_2
_geom_bond_distance
_geom_bond_site_symmetry_2
_geom_bond_publ_flag
Ru1 N6 1.7583(12) . ?
Ru1 N3 1.9851(11) . ?
Ru1 N2 2.0407(11) . ?
Ru1 N1 2.1128(12) . ?
Ru1 N4 2.1110(10) . ?
Ru1 Cl1 2.3542(4) . ?
O1 C8 1.2423(17) . ?
O2 C14 1.2428(18) . ?
O3 N6 1.1390(16) . ?
N1 C1 1.3507(18) . ?
N1 C5 1.3557(18) . ?
N2 C8 1.3414(17) . ?
N2 C7 1.4530(17) . ?
N3 C13 1.3404(18) . ?
N3 C9 1.3419(17) . ?
N4 C14 1.3447(17) . ?
N4 C15 1.4595(17) . ?
N5 C21 1.357(2) . ?
N5 C17 1.3513(19) . ?
C1 C2 1.3838(19) . ?
C1 H1 0.9500 . ?
C2 C3 1.394(2) . ?
C2 H2 0.9500 . ?
C3 C4 1.383(2) . ?
C3 H3 0.9500 . ?
C4 C5 1.400(2) . ?
C4 H4 0.9500 . ?
C5 C6 1.505(2) . ?
C6 C7 1.533(2) . ?
C6 H6A 0.9900 . ?
C6 H6B 0.9900 . ?
C7 H7A 0.9900 . ?
C7 H7B 0.9900 . ?
C8 C9 1.519(2) . ?
C9 C10 1.3864(19) . ?
C10 C11 1.396(2) . ?
C10 H10 0.9500 . ?
C11 C12 1.392(2) . ?
C11 H11 0.9500 . ?
C12 C13 1.3903(19) . ?
C12 H12 0.9500 . ?
C13 C14 1.512(2) . ?
C15 C16 1.542(2) . ?
C15 H15A 0.9900 . ?
C15 H15B 0.9900 . ?
C16 C17 1.501(2) . ?
C16 H16A 0.9900 . ?
C16 H16B 0.9900 . ?
C17 C18 1.385(2) . ?
C18 C19 1.397(2) . ?
C18 H18A 0.9500 . ?
C19 C20 1.388(3) . ?
C19 H19A 0.9500 . ?
C20 C21 1.384(2) . ?
C20 H20A 0.9500 . ?
C21 H21A 0.9500 . ?
